data_9010619
loop_
_publ_author_name
'Bindi, L.'
'Evain, M.'
'Menchetti, S.'

_publ_section_title
;Complex twinning, polytypism and disorder phenomena in the crystal structures
 of antimonpearceite and arsenpolybasite Locality: Eagle mine, Colorado, USA
 Sample: T = 330 K
;
_journal_name_full 'The Canadian Mineralogist'
_journal_page_first 321
_journal_page_last 333
_journal_paper_doi 10.2113/gscanmin.45.2.321
_journal_volume 45
_journal_year 2007
_chemical_compound_source 'Eagle mine, Colorado, USA'
_chemical_formula_sum 'Ag12.96 As0.154 Cu3.04 S11 Sb1.846'
_chemical_name_mineral Antimonpearceite
_space_group_IT_number 164
_symmetry_space_group_name_Hall '-P 3 2"'
_symmetry_space_group_name_H-M 'P -3 m 1'
_cell_angle_alpha 90
_cell_angle_beta 90
_cell_angle_gamma 120
_cell_length_a 7.4805
_cell_length_b 7.4805
_cell_length_c 11.8836
_cell_formula_units_Z 1
_cell_volume 575.890
_database_code_amcsd 0006140
_diffrn_ambient_temperature 330
_exptl_crystal_density_diffrn 6.286
_cod_original_cell_volume 575.891
_cod_original_formula_sum 'Ag12.96 Cu3.04 (Sb1.846 As.154) S11'
_cod_database_code 9010619

loop_
_space_group_symop_operation_xyz
x,y,z
-y,-x,z
y,-x+y,-z
-x,-x+y,-z
-x+y,-x,z
-x+y,y,z
-x,-y,-z
y,x,-z
-y,x-y,z
x,x-y,z
x-y,x,-z
x-y,-y,-z

loop_
_atom_site_aniso_label
_atom_site_aniso_U_11
_atom_site_aniso_U_22
_atom_site_aniso_U_33
_atom_site_aniso_U_12
_atom_site_aniso_U_13
_atom_site_aniso_U_23
Ag1 0.04570 0.07280 0.06580 0.03640 -0.00220 -0.00450
Cu1 0.04570 0.07280 0.06580 0.03640 -0.00220 -0.00450
Ag2 0.84000 0.05070 0.04820 -0.11100 -0.01900 0.00590
Ag3 0.08600 0.19700 0.05600 0.05500 -0.00250 -0.04600
Cu2 0.03920 0.03920 0.01580 0.01960 0.00000 0.00000
Sb 0.02671 0.02671 0.02050 0.01335 0.00000 0.00000
As 0.02671 0.02671 0.02050 0.01335 0.00000 0.00000
S1 0.03540 0.03540 0.01570 0.01770 0.00000 0.00000
S2 0.02970 0.02230 0.03580 0.01113 -0.00027 -0.00050
S3 0.04540 0.04540 0.04350 0.02270 0.00000 0.00000

loop_
_atom_site_label
_atom_site_fract_x
_atom_site_fract_y
_atom_site_fract_z
_atom_site_occupancy
_atom_site_U_iso_or_equiv
Ag1 0.14879 0.29760 0.38289 0.66000 0.05840
Cu1 0.14879 0.29760 0.38289 0.34000 0.05840
Ag2 0.19600 0.36510 0.12060 0.41100 0.46100
Ag3 0.37400 0.27920 0.11680 0.33900 0.12000
Cu2 0.00000 0.00000 0.00000 1.00000 0.03140
Sb 0.66667 0.33333 0.41180 0.92300 0.02462
As 0.66667 0.33333 0.41180 0.07700 0.02462
S1 0.00000 0.00000 0.18171 1.00000 0.02880
S2 0.50432 0.00864 0.31065 1.00000 0.03010
S3 0.33333 0.66667 0.01530 1.00000 0.04480
S4 0.00000 0.07980 0.50000 0.16667 0.03340

loop_
_cod_related_entry_id
_cod_related_entry_database
_cod_related_entry_code
1 AMCSD 0006140
